data_4063810
loop_
_publ_author_name
'Wieder, Noah L.'
'Carroll, Patrick J.'
'Berry, Donald H.'

_publ_section_title
;
 Structure and Reactivity of Acetylene Complexes of Bis(imino)pyridine
 Ruthenium(0)
;
_journal_issue 8
_journal_name_full Organometallics
_journal_page_first 2125
_journal_paper_doi 10.1021/om100953g
_journal_volume 30
_journal_year 2011
_chemical_formula_sum 'C57 H53 N3 Ru'
_chemical_formula_weight 881.09
_space_group_IT_number 15
_symmetry_cell_setting monoclinic
_symmetry_Int_Tables_number 15
_symmetry_space_group_name_Hall '-C 2yc'
_symmetry_space_group_name_H-M 'C 1 2/c 1'
_atom_sites_solution_hydrogens geom
_atom_sites_solution_primary direct
_audit_creation_method SHELXL-97
_cell_angle_alpha 90.00
_cell_angle_beta 126.312(6)
_cell_angle_gamma 90.00
_cell_formula_units_Z 8
_cell_length_a 38.064(8)
_cell_length_b 12.0755(18)
_cell_length_c 27.296(6)
_cell_measurement_temperature 143(1)
_cell_volume 10110(4)
_computing_data_collection 'CrystalClear (Rigaku, 1999)'
_computing_data_reduction 'CrystalClear (Rigaku, 1999)'
_computing_structure_refinement 'SHELXL-97 (Sheldrick, 1997)'
_computing_structure_solution 'SIR97 (Altomare, 1999)'
_diffrn_ambient_temperature 143(1)
_diffrn_measured_fraction_theta_full 0.991
_diffrn_measured_fraction_theta_max 0.991
_diffrn_measurement_device 'CCD Area Detector'
_diffrn_measurement_device_type 'Rigaku Mercury'
_diffrn_measurement_method 'phi and omega rotations'
_diffrn_radiation_monochromator graphite
_diffrn_radiation_source 'rotating anode'
_diffrn_radiation_type MoK\a
_diffrn_radiation_wavelength 0.71069
_diffrn_reflns_av_R_equivalents 0.1112
_diffrn_reflns_av_sigmaI/netI 0.1343
_diffrn_reflns_limit_h_max 45
_diffrn_reflns_limit_h_min -45
_diffrn_reflns_limit_k_max 14
_diffrn_reflns_limit_k_min -12
_diffrn_reflns_limit_l_max 28
_diffrn_reflns_limit_l_min -32
_diffrn_reflns_number 31909
_diffrn_reflns_theta_full 25.01
_diffrn_reflns_theta_max 25.01
_diffrn_reflns_theta_min 2.61
_exptl_absorpt_coefficient_mu 0.347
_exptl_absorpt_correction_T_max 1.0000
_exptl_absorpt_correction_T_min 0.6774
_exptl_absorpt_correction_type multi-scan
_exptl_absorpt_process_details
;  Shape and scale corrections using equivalent reflections.
   Shape function based on spherical harmonics.
   Highest even and odd order for spherical harmonics:  4  and  3
   Laue group:  2/m
   Friedel opposites are equivalent.
;
_exptl_crystal_density_diffrn 1.158
_exptl_crystal_density_method 'not measured'
_exptl_crystal_F_000 3680
_exptl_crystal_size_max 0.28
_exptl_crystal_size_mid 0.18
_exptl_crystal_size_min 0.006
_refine_diff_density_max 2.356
_refine_diff_density_min -1.058
_refine_diff_density_rms 0.119
_refine_ls_extinction_method none
_refine_ls_goodness_of_fit_ref 1.004
_refine_ls_hydrogen_treatment constr
_refine_ls_matrix_type full
_refine_ls_number_parameters 551
_refine_ls_number_reflns 8852
_refine_ls_number_restraints 0
_refine_ls_restrained_S_all 1.004
_refine_ls_R_factor_all 0.1425
_refine_ls_R_factor_gt 0.0957
_refine_ls_shift/su_max 0.001
_refine_ls_shift/su_mean 0.000
_refine_ls_structure_factor_coef Fsqd
_refine_ls_weighting_details 'calc w=1/[\s^2^(Fo^2^)+(0.1516P)^2^+0.0000P] where P=(Fo^2^+2Fc^2^)/3'
_refine_ls_weighting_scheme calc
_refine_ls_wR_factor_gt 0.2404
_refine_ls_wR_factor_ref 0.2787
_reflns_number_gt 5386
_reflns_number_total 8852
_reflns_threshold_expression >2sigma(I)
_cod_data_source_file om100953g_si_002.cif
_cod_data_source_block UP5074
_cod_original_cell_volume 10110(3)
_cod_original_sg_symbol_H-M 'C 2/c      '
_cod_database_code 4063810

loop_
_symmetry_equiv_pos_as_xyz
'x, y, z'
'-x, y, -z+1/2'
'x+1/2, y+1/2, z'
'-x+1/2, y+1/2, -z+1/2'
'-x, -y, -z'
'x, -y, z+1/2'
'-x+1/2, -y+1/2, -z'
'x+1/2, -y+1/2, z+1/2'

loop_
_atom_site_label
_atom_site_type_symbol
_atom_site_fract_x
_atom_site_fract_y
_atom_site_fract_z
_atom_site_U_iso_or_equiv
_atom_site_adp_type
_atom_site_occupancy
_atom_site_symmetry_multiplicity
_atom_site_calc_flag
_atom_site_refinement_flags
Ru1 Ru 0.073123(17) 0.20580(5) 0.64253(2) 0.0369(2) Uani 1 1 d .
N1 N 0.01968(19) 0.2272(5) 0.6428(2) 0.0376(14) Uani 1 1 d .
N2 N 0.04203(18) 0.0735(5) 0.6046(2) 0.0362(13) Uani 1 1 d .
N3 N 0.11185(17) 0.1303(5) 0.6186(2) 0.0377(13) Uani 1 1 d .
C1 C -0.0059(2) 0.1396(6) 0.6251(3) 0.0400(16) Uani 1 1 d .
C2 C 0.0065(2) 0.0474(6) 0.6045(3) 0.0391(16) Uani 1 1 d .
C3 C -0.0142(2) -0.0518(7) 0.5832(3) 0.0453(17) Uani 1 1 d .
H3 H -0.0372 -0.0695 0.5849 0.060 Uiso 1 1 calc R
C4 C -0.0004(2) -0.1278(7) 0.5584(3) 0.0499(19) Uani 1 1 d .
H4 H -0.0146 -0.1951 0.5426 0.066 Uiso 1 1 calc R
C5 C 0.0346(2) -0.1002(6) 0.5582(3) 0.0395(16) Uani 1 1 d .
H5 H 0.0437 -0.1499 0.5418 0.053 Uiso 1 1 calc R
C6 C 0.0563(2) -0.0024(6) 0.5812(3) 0.0378(16) Uani 1 1 d .
C7 C 0.0952(2) 0.0358(6) 0.5890(3) 0.0415(17) Uani 1 1 d .
C8 C 0.0039(2) 0.3348(7) 0.6458(3) 0.0422(17) Uani 1 1 d .
C9 C -0.0305(2) 0.3849(6) 0.5913(3) 0.0444(17) Uani 1 1 d .
C10 C -0.0408(2) 0.4931(7) 0.5932(3) 0.052(2) Uani 1 1 d .
H10 H -0.0632 0.5261 0.5569 0.070 Uiso 1 1 calc R
C11 C -0.0195(2) 0.5570(6) 0.6466(3) 0.0439(17) Uani 1 1 d .
C12 C 0.0131(2) 0.5017(6) 0.7000(3) 0.0417(17) Uani 1 1 d .
H12 H 0.0273 0.5398 0.7367 0.055 Uiso 1 1 calc R
C13 C 0.0251(2) 0.3948(6) 0.7008(3) 0.0376(15) Uani 1 1 d .
C14 C -0.0573(3) 0.3244(7) 0.5312(3) 0.056(2) Uani 1 1 d .
H14A H -0.0463 0.2503 0.5365 0.084 Uiso 1 1 calc R
H14B H -0.0553 0.3626 0.5021 0.084 Uiso 1 1 calc R
H14C H -0.0872 0.3217 0.5169 0.084 Uiso 1 1 calc R
C15 C -0.0322(3) 0.6736(7) 0.6455(4) 0.062(2) Uani 1 1 d .
H15A H -0.0552 0.6943 0.6045 0.093 Uiso 1 1 calc R
H15B H -0.0075 0.7209 0.6607 0.093 Uiso 1 1 calc R
H15C H -0.0421 0.6810 0.6705 0.093 Uiso 1 1 calc R
C16 C 0.0581(3) 0.3388(7) 0.7614(3) 0.051(2) Uani 1 1 d .
H16A H 0.0630 0.2643 0.7544 0.077 Uiso 1 1 calc R
H16B H 0.0470 0.3375 0.7852 0.077 Uiso 1 1 calc R
H16C H 0.0850 0.3792 0.7828 0.077 Uiso 1 1 calc R
C17 C -0.0456(3) 0.1327(8) 0.6244(4) 0.057(2) Uani 1 1 d .
H17A H -0.0490 0.2011 0.6391 0.085 Uiso 1 1 calc R
H17B H -0.0422 0.0730 0.6501 0.085 Uiso 1 1 calc R
H17C H -0.0709 0.1198 0.5836 0.085 Uiso 1 1 calc R
C18 C 0.1146(3) -0.0301(7) 0.5646(3) 0.0514(19) Uani 1 1 d .
H18A H 0.1401 0.0071 0.5734 0.077 Uiso 1 1 calc R
H18B H 0.0937 -0.0379 0.5213 0.077 Uiso 1 1 calc R
H18C H 0.1226 -0.1020 0.5831 0.077 Uiso 1 1 calc R
C19 C 0.1533(2) 0.1666(6) 0.6315(3) 0.0393(16) Uani 1 1 d .
C20 C 0.1540(2) 0.2384(7) 0.5920(3) 0.0452(17) Uani 1 1 d .
C21 C 0.1938(3) 0.2729(7) 0.6072(4) 0.053(2) Uani 1 1 d .
H21 H 0.1943 0.3214 0.5812 0.071 Uiso 1 1 calc R
C22 C 0.2332(2) 0.2387(7) 0.6596(3) 0.0467(18) Uani 1 1 d .
C23 C 0.2310(3) 0.1647(7) 0.6966(3) 0.0490(19) Uani 1 1 d .
H23 H 0.2569 0.1406 0.7323 0.065 Uiso 1 1 calc R
C24 C 0.1923(2) 0.1260(7) 0.6825(3) 0.0442(17) Uani 1 1 d .
C25 C 0.1128(3) 0.2787(9) 0.5329(4) 0.065(3) Uani 1 1 d .
H25A H 0.0878 0.2487 0.5287 0.098 Uiso 1 1 calc R
H25B H 0.1129 0.2547 0.4994 0.098 Uiso 1 1 calc R
H25C H 0.1117 0.3581 0.5332 0.098 Uiso 1 1 calc R
C26 C 0.2761(3) 0.2808(8) 0.6752(4) 0.065(2) Uani 1 1 d .
H26A H 0.2707 0.3299 0.6438 0.098 Uiso 1 1 calc R
H26B H 0.2934 0.2194 0.6786 0.098 Uiso 1 1 calc R
H26C H 0.2913 0.3199 0.7132 0.098 Uiso 1 1 calc R
C27 C 0.1932(2) 0.0360(6) 0.7219(3) 0.0442(17) Uani 1 1 d .
H27A H 0.2229 0.0192 0.7548 0.066 Uiso 1 1 calc R
H27B H 0.1793 -0.0293 0.6979 0.066 Uiso 1 1 calc R
H27C H 0.1780 0.0611 0.7381 0.066 Uiso 1 1 calc R
C28 C 0.1248(2) 0.3494(6) 0.7085(3) 0.0391(16) Uani 1 1 d .
C29 C 0.1555(2) 0.2965(6) 0.7625(3) 0.0374(16) Uani 1 1 d .
C30 C 0.1440(2) 0.1924(6) 0.7770(3) 0.0365(15) Uani 1 1 d .
C31 C 0.1096(2) 0.1362(6) 0.7297(3) 0.0395(16) Uani 1 1 d .
C32 C 0.1321(2) 0.4481(6) 0.6837(3) 0.0402(16) Uani 1 1 d .
C33 C 0.1680(2) 0.4590(7) 0.6815(3) 0.0456(18) Uani 1 1 d .
H33 H 0.1890 0.4036 0.6969 0.061 Uiso 1 1 calc R
C34 C 0.1715(3) 0.5536(8) 0.6560(3) 0.057(2) Uani 1 1 d .
H34 H 0.1952 0.5600 0.6545 0.075 Uiso 1 1 calc R
C35 C 0.1424(3) 0.6368(8) 0.6333(3) 0.065(2) Uani 1 1 d .
H35 H 0.1461 0.6986 0.6165 0.087 Uiso 1 1 calc R
C36 C 0.1059(3) 0.6298(7) 0.6350(3) 0.060(2) Uani 1 1 d .
H36 H 0.0860 0.6875 0.6206 0.080 Uiso 1 1 calc R
C37 C 0.1005(3) 0.5315(7) 0.6596(3) 0.058(2) Uani 1 1 d .
H37 H 0.0762 0.5234 0.6595 0.078 Uiso 1 1 calc R
C38 C 0.1993(2) 0.3464(7) 0.8088(3) 0.0468(18) Uani 1 1 d .
C39 C 0.2378(2) 0.2859(7) 0.8351(3) 0.0471(19) Uani 1 1 d .
H39 H 0.2373 0.2156 0.8208 0.063 Uiso 1 1 calc R
C40 C 0.2766(3) 0.3317(9) 0.8824(4) 0.067(3) Uani 1 1 d .
H40 H 0.3020 0.2906 0.9001 0.089 Uiso 1 1 calc R
C41 C 0.2790(3) 0.4349(9) 0.9042(4) 0.067(3) Uani 1 1 d .
H41 H 0.3057 0.4644 0.9359 0.089 Uiso 1 1 calc R
C42 C 0.2414(3) 0.4943(8) 0.8788(3) 0.059(2) Uani 1 1 d .
H42 H 0.2427 0.5642 0.8940 0.078 Uiso 1 1 calc R
C43 C 0.2017(3) 0.4531(7) 0.8308(3) 0.0505(19) Uani 1 1 d .
H43 H 0.1766 0.4958 0.8133 0.067 Uiso 1 1 calc R
C44 C 0.1708(2) 0.1536(6) 0.8426(3) 0.0403(16) Uani 1 1 d .
C45 C 0.1936(2) 0.0575(7) 0.8606(3) 0.0489(19) Uani 1 1 d .
H45 H 0.1919 0.0109 0.8321 0.065 Uiso 1 1 calc R
C46 C 0.2201(3) 0.0283(7) 0.9227(3) 0.060(2) Uani 1 1 d .
H46 H 0.2364 -0.0365 0.9351 0.080 Uiso 1 1 calc R
C47 C 0.2217(3) 0.0930(8) 0.9636(3) 0.063(2) Uani 1 1 d .
H47 H 0.2398 0.0736 1.0045 0.084 Uiso 1 1 calc R
C48 C 0.1976(3) 0.1861(8) 0.9463(3) 0.059(2) Uani 1 1 d .
H48 H 0.1980 0.2283 0.9751 0.078 Uiso 1 1 calc R
C49 C 0.1720(3) 0.2198(7) 0.8854(3) 0.0497(19) Uani 1 1 d .
H49 H 0.1560 0.2852 0.8737 0.066 Uiso 1 1 calc R
C50 C 0.0960(2) 0.0297(6) 0.7404(3) 0.0395(16) Uani 1 1 d .
C51 C 0.1045(2) -0.0750(7) 0.7250(3) 0.0460(18) Uani 1 1 d .
H51 H 0.1193 -0.0759 0.7074 0.061 Uiso 1 1 calc R
C52 C 0.0921(3) -0.1739(7) 0.7346(3) 0.0485(18) Uani 1 1 d .
H52 H 0.0988 -0.2401 0.7245 0.064 Uiso 1 1 calc R
C53 C 0.0693(3) -0.1743(7) 0.7600(4) 0.059(2) Uani 1 1 d .
H53 H 0.0602 -0.2408 0.7663 0.078 Uiso 1 1 calc R
C54 C 0.0602(3) -0.0756(8) 0.7756(4) 0.069(3) Uani 1 1 d .
H54 H 0.0453 -0.0768 0.7930 0.092 Uiso 1 1 calc R
C55 C 0.0725(3) 0.0247(7) 0.7662(3) 0.056(2) Uani 1 1 d .
H55 H 0.0655 0.0899 0.7767 0.074 Uiso 1 1 calc R
C56 C 0.0447(3) 0.3127(7) 0.5689(3) 0.0464(19) Uani 1 1 d .
C57 C 0.0288(3) 0.3763(8) 0.5281(4) 0.062(2) Uani 1 1 d .
H57 H 0.0163 0.4264 0.4960 0.082 Uiso 1 1 calc R
H28 H 0.0876 0.3231 0.6931 0.030 Uiso 1 1 d .

loop_
_atom_site_aniso_label
_atom_site_aniso_U_11
_atom_site_aniso_U_22
_atom_site_aniso_U_33
_atom_site_aniso_U_23
_atom_site_aniso_U_13
_atom_site_aniso_U_12
Ru1 0.0321(4) 0.0325(4) 0.0355(3) 0.0001(2) 0.0142(3) 0.0006(2)
N1 0.035(3) 0.039(4) 0.028(3) -0.002(2) 0.013(2) -0.003(3)
N2 0.035(3) 0.025(3) 0.033(3) -0.001(2) 0.012(2) -0.003(3)
N3 0.031(3) 0.043(4) 0.030(3) 0.000(2) 0.012(2) -0.001(3)
C1 0.043(4) 0.032(4) 0.037(3) 0.002(3) 0.018(3) 0.001(3)
C2 0.033(4) 0.038(4) 0.032(3) 0.003(3) 0.011(3) 0.000(3)
C3 0.041(4) 0.042(5) 0.041(3) -0.002(3) 0.018(3) -0.010(4)
C4 0.041(4) 0.040(5) 0.045(4) -0.010(3) 0.012(3) -0.004(4)
C5 0.040(4) 0.035(4) 0.036(3) 0.003(3) 0.018(3) 0.011(3)
C6 0.036(4) 0.033(4) 0.031(3) 0.004(3) 0.013(3) 0.007(3)
C7 0.033(4) 0.050(5) 0.034(3) 0.000(3) 0.016(3) 0.008(4)
C8 0.041(4) 0.048(5) 0.035(3) -0.003(3) 0.020(3) 0.006(4)
C9 0.043(4) 0.040(5) 0.039(3) -0.002(3) 0.019(3) 0.003(4)
C10 0.036(4) 0.060(6) 0.040(4) 0.015(3) 0.011(3) 0.008(4)
C11 0.044(4) 0.040(5) 0.055(4) 0.002(3) 0.032(4) 0.011(4)
C12 0.037(4) 0.053(5) 0.034(3) -0.001(3) 0.021(3) -0.005(4)
C13 0.035(4) 0.030(4) 0.040(3) 0.002(3) 0.018(3) 0.001(3)
C14 0.055(5) 0.047(5) 0.042(4) 0.001(3) 0.016(4) -0.002(4)
C15 0.074(6) 0.047(5) 0.060(5) 0.002(4) 0.037(5) 0.005(5)
C16 0.051(5) 0.056(5) 0.039(4) 0.000(3) 0.022(4) 0.012(4)
C17 0.039(5) 0.055(6) 0.066(5) -0.008(4) 0.026(4) -0.007(4)
C18 0.044(5) 0.054(5) 0.051(4) -0.003(3) 0.025(4) -0.001(4)
C19 0.030(4) 0.036(4) 0.044(4) 0.003(3) 0.018(3) 0.003(3)
C20 0.032(4) 0.049(5) 0.045(4) 0.001(3) 0.018(3) -0.001(4)
C21 0.044(5) 0.043(5) 0.066(5) 0.000(4) 0.030(4) 0.001(4)
C22 0.040(4) 0.052(5) 0.047(4) -0.007(3) 0.025(3) 0.002(4)
C23 0.050(5) 0.046(5) 0.033(3) -0.008(3) 0.014(3) -0.006(4)
C24 0.035(4) 0.043(5) 0.047(4) -0.006(3) 0.020(3) -0.001(4)
C25 0.045(5) 0.078(7) 0.064(5) 0.026(4) 0.028(4) 0.026(5)
C26 0.049(5) 0.067(7) 0.079(6) -0.014(4) 0.038(5) -0.021(5)
C27 0.034(4) 0.045(5) 0.043(4) 0.011(3) 0.017(3) 0.012(4)
C28 0.039(4) 0.032(4) 0.045(4) 0.003(3) 0.024(3) 0.001(3)
C29 0.036(4) 0.036(4) 0.029(3) -0.005(3) 0.013(3) -0.005(3)
C30 0.034(4) 0.030(4) 0.036(3) 0.000(3) 0.015(3) 0.003(3)
C31 0.034(4) 0.031(4) 0.050(4) -0.006(3) 0.023(3) 0.000(3)
C32 0.041(4) 0.039(4) 0.035(3) -0.002(3) 0.020(3) -0.003(4)
C33 0.039(4) 0.050(5) 0.028(3) -0.003(3) 0.009(3) -0.008(4)
C34 0.039(5) 0.073(6) 0.044(4) 0.007(4) 0.017(3) -0.013(5)
C35 0.059(6) 0.055(6) 0.049(4) 0.016(4) 0.014(4) -0.004(5)
C36 0.068(6) 0.039(5) 0.051(4) 0.008(3) 0.023(4) 0.001(4)
C37 0.063(6) 0.048(5) 0.050(4) -0.002(4) 0.026(4) -0.009(5)
C38 0.035(4) 0.047(5) 0.048(4) 0.002(3) 0.018(3) -0.008(4)
C39 0.035(4) 0.053(5) 0.042(4) 0.007(3) 0.016(3) 0.009(4)
C40 0.027(4) 0.100(8) 0.058(5) -0.012(5) 0.017(4) -0.009(5)
C41 0.052(6) 0.101(8) 0.051(4) -0.028(5) 0.032(4) -0.041(6)
C42 0.056(6) 0.068(6) 0.048(4) -0.013(4) 0.028(4) -0.007(5)
C43 0.054(5) 0.044(5) 0.041(4) 0.002(3) 0.021(4) -0.004(4)
C44 0.040(4) 0.035(4) 0.041(4) -0.005(3) 0.021(3) -0.012(4)
C45 0.046(5) 0.047(5) 0.041(4) -0.003(3) 0.018(3) -0.002(4)
C46 0.071(6) 0.049(5) 0.045(4) 0.014(4) 0.025(4) 0.007(5)
C47 0.058(5) 0.063(6) 0.037(4) 0.017(4) 0.010(4) 0.003(5)
C48 0.059(5) 0.070(7) 0.034(4) -0.004(4) 0.020(4) -0.008(5)
C49 0.042(4) 0.046(5) 0.044(4) -0.001(3) 0.016(3) -0.001(4)
C50 0.025(4) 0.047(5) 0.035(3) 0.000(3) 0.012(3) -0.003(3)
C51 0.043(4) 0.049(5) 0.038(3) 0.006(3) 0.020(3) -0.002(4)
C52 0.042(5) 0.037(5) 0.057(4) 0.003(3) 0.024(4) 0.002(4)
C53 0.067(6) 0.042(5) 0.059(5) -0.009(4) 0.033(4) -0.019(4)
C54 0.095(8) 0.042(6) 0.102(7) -0.003(5) 0.076(6) -0.010(5)
C55 0.074(6) 0.045(5) 0.056(4) -0.001(3) 0.043(4) -0.003(4)
C56 0.045(4) 0.060(5) 0.034(4) -0.004(3) 0.023(3) 0.004(4)
C57 0.080(6) 0.053(6) 0.050(4) 0.007(4) 0.036(4) 0.014(5)

loop_
_atom_type_symbol
_atom_type_description
_atom_type_scat_dispersion_real
_atom_type_scat_dispersion_imag
_atom_type_scat_source
C C 0.0033 0.0016 'International Tables Vol C Tables 4.2.6.8 and 6.1.1.4'
H H 0.0000 0.0000 'International Tables Vol C Tables 4.2.6.8 and 6.1.1.4'
N N 0.0061 0.0033 'International Tables Vol C Tables 4.2.6.8 and 6.1.1.4'
Ru Ru -1.2594 0.8363 'International Tables Vol C Tables 4.2.6.8 and 6.1.1.4'

loop_
_geom_angle_atom_site_label_1
_geom_angle_atom_site_label_2
_geom_angle_atom_site_label_3
_geom_angle
N2 Ru1 N1 78.9(2)
N2 Ru1 C56 101.4(3)
N1 Ru1 C56 88.7(3)
N2 Ru1 C31 93.6(2)
N1 Ru1 C31 92.1(2)
C56 Ru1 C31 164.9(3)
N2 Ru1 N3 78.1(2)
N1 Ru1 N3 156.6(2)
C56 Ru1 N3 91.6(2)
C31 Ru1 N3 93.6(2)
N2 Ru1 C28 167.7(2)
N1 Ru1 C28 106.0(2)
C56 Ru1 C28 90.1(3)
C31 Ru1 C28 75.2(2)
N3 Ru1 C28 97.4(2)
C1 N1 C8 119.8(6)
C1 N1 Ru1 114.5(5)
C8 N1 Ru1 123.7(5)
C2 N2 C6 119.5(6)
C2 N2 Ru1 119.1(4)
C6 N2 Ru1 121.2(5)
C7 N3 C19 117.5(6)
C7 N3 Ru1 112.9(5)
C19 N3 Ru1 129.6(4)
N1 C1 C2 114.7(6)
N1 C1 C17 124.6(6)
C2 C1 C17 120.7(6)
C3 C2 N2 121.2(7)
C3 C2 C1 127.1(7)
N2 C2 C1 111.6(6)
C2 C3 C4 119.4(7)
C5 C4 C3 118.7(7)
C6 C5 C4 122.2(7)
C5 C6 N2 119.0(7)
C5 C6 C7 129.4(7)
N2 C6 C7 111.5(6)
N3 C7 C6 116.3(6)
N3 C7 C18 123.5(7)
C6 C7 C18 120.2(7)
C9 C8 C13 119.3(7)
C9 C8 N1 118.8(6)
C13 C8 N1 121.6(6)
C10 C9 C8 118.5(7)
C10 C9 C14 118.4(7)
C8 C9 C14 123.1(7)
C9 C10 C11 123.9(7)
C12 C11 C10 115.3(7)
C12 C11 C15 123.4(7)
C10 C11 C15 121.2(7)
C13 C12 C11 123.2(7)
C12 C13 C8 119.6(6)
C12 C13 C16 119.4(6)
C8 C13 C16 120.8(7)
C24 C19 C20 119.6(7)
C24 C19 N3 119.7(6)
C20 C19 N3 120.7(6)
C21 C20 C19 118.4(7)
C21 C20 C25 118.8(7)
C19 C20 C25 122.7(7)
C20 C21 C22 123.1(8)
C21 C22 C23 116.6(7)
C21 C22 C26 121.3(8)
C23 C22 C26 122.1(7)
C24 C23 C22 122.3(7)
C23 C24 C19 119.8(7)
C23 C24 C27 118.6(7)
C19 C24 C27 121.6(7)
C29 C28 C32 126.2(6)
C29 C28 Ru1 105.2(5)
C32 C28 Ru1 121.8(4)
C28 C29 C30 119.1(6)
C28 C29 C38 122.0(7)
C30 C29 C38 118.7(6)
C31 C30 C29 116.7(6)
C31 C30 C44 124.4(7)
C29 C30 C44 119.0(6)
C30 C31 C50 120.1(6)
C30 C31 Ru1 119.8(5)
C50 C31 Ru1 120.0(5)
C37 C32 C33 119.9(7)
C37 C32 C28 116.9(7)
C33 C32 C28 123.2(7)
C34 C33 C32 118.9(8)
C35 C34 C33 123.4(8)
C34 C35 C36 119.7(8)
C35 C36 C37 118.6(8)
C32 C37 C36 119.5(8)
C39 C38 C43 118.6(7)
C39 C38 C29 121.9(8)
C43 C38 C29 119.2(7)
C40 C39 C38 119.2(8)
C41 C40 C39 122.4(9)
C40 C41 C42 118.6(8)
C41 C42 C43 121.6(9)
C42 C43 C38 119.5(8)
C45 C44 C49 119.4(6)
C45 C44 C30 122.0(6)
C49 C44 C30 118.6(7)
C44 C45 C46 119.8(7)
C47 C46 C45 120.4(8)
C46 C47 C48 120.7(7)
C47 C48 C49 120.6(8)
C44 C49 C48 118.8(8)
C51 C50 C55 115.1(7)
C51 C50 C31 123.1(6)
C55 C50 C31 121.8(7)
C52 C51 C50 123.6(7)
C51 C52 C53 119.1(8)
C54 C53 C52 119.7(8)
C53 C54 C55 121.9(8)
C54 C55 C50 120.7(8)
C57 C56 Ru1 177.9(7)

loop_
_geom_bond_atom_site_label_1
_geom_bond_atom_site_label_2
_geom_bond_distance
Ru1 N2 1.890(5)
Ru1 N1 2.055(6)
Ru1 C56 2.074(8)
Ru1 C31 2.094(7)
Ru1 N3 2.138(6)
Ru1 C28 2.433(7)
N1 C1 1.321(9)
N1 C8 1.453(9)
N2 C2 1.387(9)
N2 C6 1.399(9)
N3 C7 1.323(9)
N3 C19 1.465(9)
C1 C2 1.447(10)
C1 C17 1.500(10)
C2 C3 1.361(10)
C3 C4 1.413(11)
C4 C5 1.376(10)
C5 C6 1.363(10)
C6 C7 1.443(10)
C7 C18 1.484(10)
C8 C9 1.410(10)
C8 C13 1.412(9)
C9 C10 1.374(11)
C9 C14 1.512(10)
C10 C11 1.408(11)
C11 C12 1.403(10)
C11 C15 1.482(11)
C12 C13 1.365(10)
C13 C16 1.520(9)
C19 C24 1.391(10)
C19 C20 1.396(10)
C20 C21 1.378(11)
C20 C25 1.517(11)
C21 C22 1.387(11)
C22 C23 1.388(11)
C22 C26 1.509(11)
C23 C24 1.366(11)
C24 C27 1.516(10)
C28 C29 1.382(10)
C28 C32 1.476(10)
C29 C30 1.461(9)
C29 C38 1.498(10)
C30 C31 1.356(10)
C30 C44 1.518(9)
C31 C50 1.478(10)
C32 C37 1.399(11)
C32 C33 1.410(10)
C33 C34 1.384(11)
C34 C35 1.344(13)
C35 C36 1.420(12)
C36 C37 1.437(11)
C38 C39 1.397(11)
C38 C43 1.402(11)
C39 C40 1.375(11)
C40 C41 1.362(14)
C41 C42 1.365(13)
C42 C43 1.381(11)
C44 C45 1.356(11)
C44 C49 1.395(10)
C45 C46 1.410(10)
C46 C47 1.333(12)
C47 C48 1.349(13)
C48 C49 1.399(11)
C50 C51 1.429(11)
C50 C55 1.432(10)
C51 C52 1.366(11)
C52 C53 1.396(11)
C53 C54 1.376(12)
C54 C55 1.377(12)
C56 C57 1.183(11)

loop_
_platon_squeeze_void_nr
_platon_squeeze_void_average_x
_platon_squeeze_void_average_y
_platon_squeeze_void_average_z
_platon_squeeze_void_volume
_platon_squeeze_void_count_electrons
1 0.250 0.750 0.000 448.2 30.5
2 0.750 0.250 0.000 448.2 30.5
3 0.250 0.250 0.500 448.1 30.8
4 0.750 0.750 0.500 448.1 30.8
